data_4029818
loop_
_publ_author_name
'Arora, Kapildev K.'
'Pedireddi, V. R.'

_publ_section_title
;
 A rational study of crystal engineering of supramolecular assemblies of
 1,2,4,5-benzenetetracarboxylic acid.
;
_journal_issue 24
_journal_name_full 'The Journal of organic chemistry'
_journal_page_first 9177
_journal_page_last 9185
_journal_paper_doi 10.1021/jo034434z
_journal_volume 68
_journal_year 2003
_chemical_formula_moiety (C10H6O8):2(C12H8N2):4(H2O)
_chemical_formula_sum 'C17 H15 N2 O6'
_chemical_formula_weight 343.31
_chemical_name_systematic
; 
 ? 
;
_space_group_IT_number 2
_symmetry_cell_setting triclinic
_symmetry_space_group_name_Hall '-P 1'
_symmetry_space_group_name_H-M 'P -1'
_atom_sites_solution_hydrogens geom
_atom_sites_solution_primary direct
_atom_sites_solution_secondary difmap
_audit_creation_method SHELXL-97
_cell_angle_alpha 85.52(1)
_cell_angle_beta 76.42(1)
_cell_angle_gamma 74.67(1)
_cell_formula_units_Z 2
_cell_length_a 7.084(2)
_cell_length_b 10.221(3)
_cell_length_c 11.829(3)
_cell_measurement_temperature 293(2)
_cell_volume 802.8(4)
_computing_cell_refinement SMART
_computing_data_collection SMART
_computing_data_reduction SAINTPLUS
_computing_structure_refinement 'SHELXTL (Sheldrick, 1997)'
_computing_structure_solution 'SHELXTL (Sheldrick, 1990)'
_diffrn_ambient_temperature 293(2)
_diffrn_measured_fraction_theta_full 0.999
_diffrn_measured_fraction_theta_max 0.999
_diffrn_measurement_device_type 'Bruker APEX CCD Area detector'
_diffrn_radiation_monochromator graphite
_diffrn_radiation_source 'fine-focus sealed tube'
_diffrn_radiation_type MoK\a
_diffrn_radiation_wavelength 0.71073
_diffrn_reflns_av_R_equivalents 0.0585
_diffrn_reflns_av_sigmaI/netI 0.0699
_diffrn_reflns_limit_h_max 7
_diffrn_reflns_limit_h_min -7
_diffrn_reflns_limit_k_max 11
_diffrn_reflns_limit_k_min -11
_diffrn_reflns_limit_l_max 13
_diffrn_reflns_limit_l_min -13
_diffrn_reflns_number 5502
_diffrn_reflns_theta_full 23.26
_diffrn_reflns_theta_max 23.26
_diffrn_reflns_theta_min 1.77
_exptl_absorpt_coefficient_mu 0.109
_exptl_crystal_colour Yellow
_exptl_crystal_density_diffrn 1.420
_exptl_crystal_density_method 'not measured'
_exptl_crystal_description Plate-like
_exptl_crystal_F_000 358
_exptl_crystal_size_max 0.38
_exptl_crystal_size_mid 0.14
_exptl_crystal_size_min 0.08
_refine_diff_density_max 0.168
_refine_diff_density_min -0.156
_refine_diff_density_rms 0.040
_refine_ls_extinction_method none
_refine_ls_goodness_of_fit_ref 0.904
_refine_ls_hydrogen_treatment mixed
_refine_ls_matrix_type full
_refine_ls_number_parameters 286
_refine_ls_number_reflns 2306
_refine_ls_number_restraints 0
_refine_ls_restrained_S_all 0.904
_refine_ls_R_factor_all 0.0795
_refine_ls_R_factor_gt 0.0423
_refine_ls_shift/su_max 0.000
_refine_ls_shift/su_mean 0.000
_refine_ls_structure_factor_coef Fsqd
_refine_ls_weighting_details 'calc w=1/[\s^2^(Fo^2^)+(0.0263P)^2^+0.0000P] where P=(Fo^2^+2Fc^2^)/3'
_refine_ls_weighting_scheme calc
_refine_ls_wR_factor_gt 0.0697
_refine_ls_wR_factor_ref 0.0803
_reflns_number_gt 1436
_reflns_number_total 2306
_reflns_threshold_expression >2sigma(I)
_cod_data_source_file 4a.cif
_cod_data_source_block 4a
_cod_depositor_comments
;
The following automatic conversions were performed:

'_symmetry_cell_setting' value 'Triclinic' changed to 'triclinic'
according to
/usr/data/users/saulius/automatic-downloads/retrospective/ACS/lib/dictionaries/cif_core.dic
dictionary named 'cif_core.dic' version 2.4.2 from 2011-04-26.

Automatic conversion script
Id: cif_fix_values 2281 2013-09-26 08:29:07Z andrius 
;
_cod_original_sg_symbol_H-M P-1
_cod_database_code 4029818

loop_
_symmetry_equiv_pos_as_xyz
'x, y, z'
'-x, -y, -z'

loop_
_atom_site_label
_atom_site_type_symbol
_atom_site_fract_x
_atom_site_fract_y
_atom_site_fract_z
_atom_site_U_iso_or_equiv
_atom_site_adp_type
_atom_site_occupancy
_atom_site_symmetry_multiplicity
_atom_site_calc_flag
C1 C 0.3600(4) -0.0366(3) 0.3287(3) 0.0592(8) Uani 1 1 d
C2 C 0.3767(4) -0.1704(4) 0.3196(3) 0.0714(10) Uani 1 1 d
C3 C 0.3260(4) -0.2514(3) 0.4182(4) 0.0715(9) Uani 1 1 d
C4 C 0.2565(4) -0.1968(3) 0.5240(3) 0.0638(8) Uani 1 1 d
C5 C 0.2328(3) -0.0567(3) 0.5398(3) 0.0482(7) Uani 1 1 d
C6 C 0.1421(3) 0.1306(3) 0.6548(2) 0.0477(7) Uani 1 1 d
C7 C 0.0645(4) 0.1930(3) 0.7653(3) 0.0626(8) Uani 1 1 d
C8 C 0.0428(4) 0.3270(3) 0.7746(3) 0.0672(9) Uani 1 1 d
C9 C 0.0992(4) 0.4066(3) 0.6763(3) 0.0670(9) Uani 1 1 d
C10 C 0.1753(4) 0.3517(3) 0.5699(3) 0.0580(8) Uani 1 1 d
C11 C 0.1971(3) 0.2116(3) 0.5556(2) 0.0461(6) Uani 1 1 d
C12 C 0.2862(3) 0.0243(3) 0.4399(2) 0.0452(7) Uani 1 1 d
C21 C 0.4631(3) 0.4436(2) 0.1117(2) 0.0398(6) Uani 1 1 d
C22 C 0.3811(3) 0.4072(2) 0.0262(2) 0.0382(6) Uani 1 1 d
C23 C 0.4206(4) 0.4641(2) -0.0840(2) 0.0441(7) Uani 1 1 d
C27 C 0.2547(4) 0.3076(3) 0.0448(2) 0.0440(6) Uani 1 1 d
C28 C 0.4318(4) 0.3876(2) 0.2335(2) 0.0485(7) Uani 1 1 d
N1 N 0.2699(3) 0.1577(2) 0.44927(18) 0.0474(5) Uani 1 1 d
N2 N 0.1618(3) -0.0031(2) 0.64637(19) 0.0532(6) Uani 1 1 d
O1 O -0.2604(4) 0.0720(3) -0.0093(2) 0.0861(7) Uani 1 1 d
O2 O -0.1267(3) 0.1763(2) 0.1487(2) 0.0784(7) Uani 1 1 d
O271 O 0.3232(3) 0.19381(18) 0.00692(16) 0.0657(6) Uani 1 1 d
O272 O 0.0688(3) 0.35483(16) 0.09796(15) 0.0550(5) Uani 1 1 d
O281 O 0.4761(3) 0.43465(18) 0.31067(15) 0.0714(6) Uani 1 1 d
O282 O 0.3556(3) 0.28286(18) 0.24601(17) 0.0654(6) Uani 1 1 d
H01 H -0.204(9) -0.054(7) -0.023(6) 0.36(3) Uiso 1 1 d
H02 H -0.394(9) 0.114(5) -0.006(4) 0.26(3) Uiso 1 1 d
H03 H -0.129(7) 0.124(5) 0.213(4) 0.22(2) Uiso 1 1 d
H04 H -0.187(4) 0.131(2) 0.077(2) 0.080(8) Uiso 1 1 d
H1 H 0.389(3) 0.023(2) 0.263(2) 0.060(8) Uiso 1 1 d
H2 H 0.418(3) -0.206(2) 0.246(2) 0.062(8) Uiso 1 1 d
H3 H 0.342(4) -0.352(3) 0.411(2) 0.090(10) Uiso 1 1 d
H4 H 0.218(3) -0.252(2) 0.593(2) 0.066(9) Uiso 1 1 d
H7 H 0.020(3) 0.139(2) 0.828(2) 0.052(7) Uiso 1 1 d
H8 H -0.008(4) 0.367(3) 0.846(2) 0.077(9) Uiso 1 1 d
H9 H 0.087(3) 0.504(3) 0.689(2) 0.075(9) Uiso 1 1 d
H10 H 0.224(3) 0.408(2) 0.497(2) 0.074(8) Uiso 1 1 d
H23 H 0.365(3) 0.4441(18) -0.1397(16) 0.029(6) Uiso 1 1 d
H272 H -0.010(4) 0.269(3) 0.121(2) 0.090(9) Uiso 1 1 d
H282 H 0.334(4) 0.247(3) 0.327(3) 0.123(13) Uiso 1 1 d

loop_
_atom_site_aniso_label
_atom_site_aniso_U_11
_atom_site_aniso_U_22
_atom_site_aniso_U_33
_atom_site_aniso_U_23
_atom_site_aniso_U_13
_atom_site_aniso_U_12
C1 0.0590(18) 0.064(2) 0.056(2) -0.0069(18) -0.0106(15) -0.0196(16)
C2 0.065(2) 0.075(3) 0.078(3) -0.027(2) -0.0172(19) -0.0157(18)
C3 0.065(2) 0.052(2) 0.104(3) -0.014(2) -0.027(2) -0.0152(17)
C4 0.0615(18) 0.055(2) 0.082(3) 0.004(2) -0.0235(18) -0.0227(16)
C5 0.0437(15) 0.0463(18) 0.061(2) 0.0059(15) -0.0190(14) -0.0179(13)
C6 0.0426(15) 0.0513(18) 0.0496(19) 0.0013(15) -0.0094(13) -0.0138(13)
C7 0.0644(19) 0.074(2) 0.047(2) 0.0056(18) -0.0058(15) -0.0213(17)
C8 0.069(2) 0.070(3) 0.058(2) -0.016(2) -0.0104(17) -0.0087(17)
C9 0.073(2) 0.052(2) 0.072(3) -0.010(2) -0.0127(17) -0.0086(17)
C10 0.0660(18) 0.0466(19) 0.060(2) 0.0037(17) -0.0118(16) -0.0141(14)
C11 0.0429(15) 0.0473(17) 0.0491(18) 0.0029(15) -0.0118(13) -0.0130(13)
C12 0.0397(14) 0.0472(18) 0.0514(19) -0.0007(15) -0.0142(13) -0.0124(13)
C21 0.0432(14) 0.0348(14) 0.0409(16) 0.0004(12) -0.0073(11) -0.0109(12)
C22 0.0400(14) 0.0319(14) 0.0429(17) -0.0018(12) -0.0062(12) -0.0116(11)
C23 0.0503(15) 0.0450(16) 0.0433(18) -0.0034(14) -0.0129(13) -0.0198(13)
C27 0.0531(17) 0.0417(17) 0.0398(16) 0.0007(13) -0.0095(13) -0.0177(13)
C28 0.0575(16) 0.0461(18) 0.0437(18) 0.0006(14) -0.0078(13) -0.0194(14)
N1 0.0484(12) 0.0498(15) 0.0442(14) 0.0023(12) -0.0095(10) -0.0143(11)
N2 0.0521(13) 0.0558(16) 0.0550(16) 0.0077(12) -0.0145(11) -0.0195(11)
O1 0.0796(16) 0.0725(16) 0.1116(19) -0.0130(13) -0.0222(13) -0.0243(13)
O2 0.0923(15) 0.0841(16) 0.0765(16) 0.0172(13) -0.0216(12) -0.0558(13)
O271 0.0660(12) 0.0454(12) 0.0846(15) -0.0157(10) 0.0019(10) -0.0244(10)
O272 0.0468(11) 0.0463(11) 0.0703(13) -0.0019(9) -0.0019(9) -0.0185(9)
O281 0.1136(16) 0.0686(14) 0.0457(12) 0.0026(10) -0.0213(11) -0.0443(11)
O282 0.0979(15) 0.0682(14) 0.0486(14) 0.0176(10) -0.0220(11) -0.0531(12)

loop_
_atom_type_symbol
_atom_type_description
_atom_type_scat_dispersion_real
_atom_type_scat_dispersion_imag
_atom_type_scat_source
C C 0.0033 0.0016 'International Tables Vol C Tables 4.2.6.8 and 6.1.1.4'
H H 0.0000 0.0000 'International Tables Vol C Tables 4.2.6.8 and 6.1.1.4'
N N 0.0061 0.0033 'International Tables Vol C Tables 4.2.6.8 and 6.1.1.4'
O O 0.0106 0.0060 'International Tables Vol C Tables 4.2.6.8 and 6.1.1.4'

loop_
_geom_angle_atom_site_label_1
_geom_angle_atom_site_label_2
_geom_angle_atom_site_label_3
_geom_angle
_geom_angle_site_symmetry_1
C2 C1 C12 119.4(3) .
C2 C1 H1 124.1(14) .
C12 C1 H1 116.5(14) .
C1 C2 C3 121.4(3) .
C1 C2 H2 117.7(16) .
C3 C2 H2 120.8(16) .
C4 C3 C2 120.5(3) .
C4 C3 H3 118.7(16) .
C2 C3 H3 120.7(16) .
C3 C4 C5 121.1(3) .
C3 C4 H4 121.4(14) .
C5 C4 H4 117.6(14) .
N2 C5 C4 120.5(3) .
N2 C5 C12 121.4(2) .
C4 C5 C12 118.1(3) .
N2 C6 C11 121.5(2) .
N2 C6 C7 119.6(3) .
C11 C6 C7 118.9(3) .
C8 C7 C6 120.1(3) .
C8 C7 H7 122.5(14) .
C6 C7 H7 117.2(14) .
C7 C8 C9 120.8(3) .
C7 C8 H8 119.9(17) .
C9 C8 H8 119.3(17) .
C10 C9 C8 121.3(3) .
C10 C9 H9 121.4(15) .
C8 C9 H9 117.3(15) .
C9 C10 C11 119.8(3) .
C9 C10 H10 122.4(13) .
C11 C10 H10 117.8(13) .
N1 C11 C10 119.7(2) .
N1 C11 C6 121.2(2) .
C10 C11 C6 119.1(2) .
N1 C12 C1 119.5(2) .
N1 C12 C5 121.0(2) .
C1 C12 C5 119.5(3) .
C23 C21 C22 119.2(2) 2_665
C23 C21 C28 117.6(2) 2_665
C22 C21 C28 123.2(2) .
C23 C22 C21 118.6(2) .
C23 C22 C27 117.1(2) .
C21 C22 C27 124.3(2) .
C21 C23 C22 122.2(2) 2_665
C21 C23 H23 118.0(12) 2_665
C22 C23 H23 119.7(12) .
O271 C27 O272 124.0(2) .
O271 C27 C22 120.8(2) .
O272 C27 C22 115.1(2) .
O281 C28 O282 124.2(3) .
O281 C28 C21 122.5(2) .
O282 C28 C21 113.3(2) .
C11 N1 C12 117.6(2) .
C5 N2 C6 117.3(2) .
H01 O1 H02 118(4) .
H01 O1 H04 118(3) .
H02 O1 H04 110(3) .
H03 O2 H04 111(3) .
H03 O2 H272 123(3) .
H04 O2 H272 122.5(15) .
C27 O272 H272 110.4(12) .
C28 O282 H282 113.0(18) .

loop_
_geom_bond_atom_site_label_1
_geom_bond_atom_site_label_2
_geom_bond_distance
_geom_bond_site_symmetry_2
C1 C2 1.351(4) .
C1 C12 1.422(3) .
C1 H1 0.97(2) .
C2 C3 1.408(4) .
C2 H2 0.92(2) .
C3 C4 1.339(4) .
C3 H3 1.02(3) .
C4 C5 1.419(3) .
C4 H4 0.98(2) .
C5 N2 1.345(3) .
C5 C12 1.425(3) .
C6 N2 1.346(3) .
C6 C11 1.420(3) .
C6 C7 1.422(3) .
C7 C8 1.348(4) .
C7 H7 0.94(2) .
C8 C9 1.407(4) .
C8 H8 0.92(2) .
C9 C10 1.350(4) .
C9 H9 0.99(2) .
C10 C11 1.418(3) .
C10 H10 1.04(2) .
C11 N1 1.344(3) .
C12 N1 1.348(3) .
C21 C23 1.382(3) 2_665
C21 C22 1.397(3) .
C21 C28 1.496(3) .
C22 C23 1.383(3) .
C22 C27 1.497(3) .
C23 C21 1.382(3) 2_665
C23 H23 0.905(18) .
C27 O271 1.212(2) .
C27 O272 1.298(3) .
C28 O281 1.203(3) .
C28 O282 1.305(3) .
O1 H01 1.25(7) .
O1 H02 0.92(6) .
O1 H04 1.48(3) .
O2 H03 0.90(5) .
O2 H04 1.21(3) .
O2 H272 1.38(3) .
O272 H272 1.15(3) .
O282 H282 1.00(3) .
